data_4060562
loop_
_publ_author_name
'Rowshan Ara Begum'
'Paul R. Sharp'

_publ_section_title
;
 Nickel and Platinum 1,2-Dibromoacenaphthylene Chemistry
;
_journal_name_full Organometallics
_journal_paper_doi 10.1021/om050164u
_journal_year 2005
_chemical_formula_sum 'C24 H26'
_chemical_formula_weight 314.45
_space_group_IT_number 41
_symmetry_cell_setting orthorhombic
_symmetry_space_group_name_Hall 'A 2 -2ab'
_symmetry_space_group_name_H-M 'A b a 2'
_cell_angle_alpha 90.00
_cell_angle_beta 90.00
_cell_angle_gamma 90.00
_cell_formula_units_Z 8
_cell_length_a 18.2792(12)
_cell_length_b 22.9191(15)
_cell_length_c 8.5190(6)
_cell_measurement_temperature 173(2)
_cell_volume 3569.0(4)
_diffrn_ambient_temperature 173(2)
_exptl_crystal_density_diffrn 1.170
_cod_depositor_comments
;
The following automatic conversions were performed:
'_symmetry_cell_setting' value 'Orthorhombic' changed to 'orthorhombic'
according to '/home/saulius/struct/CIF-dictionaries/cif_core.dic'
dictionary named 'cif_core.dic' version 2.4.1 from 2010-06-29.

Automatic conversion script
Id: cif_fix_enum 1527 2010-12-29 10:47:43Z saulius 
;
_cod_database_code 4060562

loop_
_symmetry_equiv_pos_as_xyz
'x, y, z'
'-x, -y, z'
'-x+1/2, y, z+1/2'
'x+1/2, -y, z+1/2'
'x, y+1/2, z+1/2'
'-x, -y+1/2, z+1/2'
'-x+1/2, y+1/2, z+1'
'x+1/2, -y+1/2, z+1'

loop_
_atom_site_label
_atom_site_type_symbol
_atom_site_fract_x
_atom_site_fract_y
_atom_site_fract_z
_atom_site_U_iso_or_equiv
_atom_site_adp_type
_atom_site_occupancy
_atom_site_symmetry_multiplicity
_atom_site_calc_flag
_atom_site_refinement_flags
_atom_site_disorder_assembly
_atom_site_disorder_group
C1 C 0.16040(11) 0.27978(9) 0.4424(2) 0.0261(5) Uani 1 1 d . . .
C2 C 0.09272(11) 0.28061(9) 0.3596(2) 0.0267(5) Uani 1 1 d . . .
C3 C 0.06996(11) 0.21952(9) 0.3291(3) 0.0295(5) Uani 1 1 d . . .
C4 C 0.19551(10) 0.33129(9) 0.4860(2) 0.0261(5) Uani 1 1 d . . .
C5 C 0.09601(11) 0.38589(10) 0.3602(2) 0.0277(5) Uani 1 1 d . . .
C6 C 0.06047(11) 0.33366(9) 0.3167(3) 0.0288(5) Uani 1 1 d . . .
C7 C 0.16266(11) 0.38468(9) 0.4428(3) 0.0278(5) Uani 1 1 d . . .
C8 C 0.18252(11) 0.21762(9) 0.4633(3) 0.0291(5) Uani 1 1 d . . .
C9 C -0.01082(11) 0.33418(10) 0.2269(3) 0.0345(5) Uani 1 1 d . . .
H9A H -0.0125 0.2999 0.1564 0.041 Uiso 1 1 calc R . .
H9B H -0.0128 0.3696 0.1607 0.041 Uiso 1 1 calc R . .
C10 C 0.26908(11) 0.32845(9) 0.5677(3) 0.0303(5) Uani 1 1 d . . .
H10A H 0.2687 0.2958 0.6439 0.036 Uiso 1 1 calc R . .
H10B H 0.2770 0.3651 0.6270 0.036 Uiso 1 1 calc R . .
C11 C 0.12599(12) 0.18400(8) 0.3935(3) 0.0308(4) Uani 1 1 d . . .
C12 C 0.20011(11) 0.44183(9) 0.4862(3) 0.0339(5) Uani 1 1 d . . .
H12A H 0.2537 0.4355 0.4897 0.041 Uiso 1 1 calc R . .
H12B H 0.1900 0.4711 0.4034 0.041 Uiso 1 1 calc R . .
C13 C 0.01109(13) 0.19141(10) 0.2607(3) 0.0377(6) Uani 1 1 d . . .
H13 H -0.0282 0.2134 0.2176 0.045 Uiso 1 1 calc R . .
C14 C 0.24183(14) 0.12672(10) 0.5255(3) 0.0413(6) Uani 1 1 d . . .
H14 H 0.2822 0.1069 0.5711 0.050 Uiso 1 1 calc R . .
C15 C 0.06431(13) 0.09627(10) 0.3177(3) 0.0427(6) Uani 1 1 d . . .
H15 H 0.0610 0.0550 0.3124 0.051 Uiso 1 1 calc R . .
C16 C 0.12579(15) 0.12278(8) 0.3901(3) 0.0354(5) Uani 1 1 d . . .
C17 C 0.24073(12) 0.18839(9) 0.5282(3) 0.0351(5) Uani 1 1 d . . .
H17 H 0.2799 0.2095 0.5746 0.042 Uiso 1 1 calc R . .
C18 C 0.06326(11) 0.44384(9) 0.3108(3) 0.0346(5) Uani 1 1 d . . .
H18A H 0.0758 0.4738 0.3900 0.041 Uiso 1 1 calc R . .
H18B H 0.0093 0.4402 0.3078 0.041 Uiso 1 1 calc R . .
C19 C 0.00978(13) 0.13007(10) 0.2555(3) 0.0443(6) Uani 1 1 d . . .
H19 H -0.0306 0.1113 0.2068 0.053 Uiso 1 1 calc R . .
C20 C -0.07781(12) 0.33303(11) 0.3349(3) 0.0456(6) Uani 1 1 d . . .
H20A H -0.0753 0.2987 0.4032 0.068 Uiso 1 1 calc R . .
H20B H -0.1224 0.3312 0.2712 0.068 Uiso 1 1 calc R . .
H20C H -0.0786 0.3685 0.3992 0.068 Uiso 1 1 calc R . .
C21 C 0.18671(12) 0.09467(10) 0.4594(3) 0.0418(6) Uani 1 1 d . . .
H21 H 0.1894 0.0533 0.4599 0.050 Uiso 1 1 calc R . .
C22 C 0.33215(11) 0.31977(11) 0.4529(3) 0.0381(5) Uani 1 1 d . . .
H22A H 0.3228 0.2852 0.3883 0.057 Uiso 1 1 calc R . .
H22B H 0.3778 0.3144 0.5115 0.057 Uiso 1 1 calc R . .
H22C H 0.3364 0.3541 0.3851 0.057 Uiso 1 1 calc R . .
C23 C 0.09069(12) 0.46390(10) 0.1493(3) 0.0463(6) Uani 1 1 d . . .
H23A H 0.1441 0.4677 0.1517 0.069 Uiso 1 1 calc R . .
H23B H 0.0687 0.5017 0.1233 0.069 Uiso 1 1 calc R . .
H23C H 0.0768 0.4351 0.0697 0.069 Uiso 1 1 calc R . .
C24 C 0.17493(13) 0.46602(9) 0.6437(3) 0.0451(6) Uani 1 1 d . . .
H24A H 0.1222 0.4737 0.6398 0.068 Uiso 1 1 calc R . .
H24B H 0.2011 0.5024 0.6661 0.068 Uiso 1 1 calc R . .
H24C H 0.1852 0.4375 0.7265 0.068 Uiso 1 1 calc R . .

loop_
_atom_site_aniso_label
_atom_site_aniso_U_11
_atom_site_aniso_U_22
_atom_site_aniso_U_33
_atom_site_aniso_U_23
_atom_site_aniso_U_13
_atom_site_aniso_U_12
C1 0.0207(10) 0.0348(13) 0.0229(12) 0.0036(10) 0.0025(10) 0.0022(9)
C2 0.0223(10) 0.0334(14) 0.0243(12) 0.0017(9) 0.0039(9) -0.0009(9)
C3 0.0273(11) 0.0379(14) 0.0234(12) 0.0009(10) 0.0060(10) -0.0023(10)
C4 0.0235(11) 0.0315(12) 0.0233(11) 0.0003(9) 0.0019(9) 0.0003(9)
C5 0.0237(10) 0.0322(12) 0.0272(12) 0.0016(9) 0.0049(9) 0.0038(9)
C6 0.0205(10) 0.0396(14) 0.0263(11) 0.0018(10) 0.0032(9) 0.0022(9)
C7 0.0230(11) 0.0343(13) 0.0261(12) 0.0000(11) 0.0036(10) -0.0008(9)
C8 0.0292(11) 0.0323(13) 0.0258(13) 0.0027(10) 0.0067(10) -0.0008(9)
C9 0.0257(12) 0.0430(15) 0.0350(12) 0.0030(10) -0.0030(11) 0.0020(10)
C10 0.0282(12) 0.0329(12) 0.0297(12) 0.0017(9) -0.0058(10) -0.0002(9)
C11 0.0269(10) 0.0362(12) 0.0294(10) 0.0004(11) 0.0079(8) -0.0008(12)
C12 0.0310(12) 0.0312(13) 0.0396(14) 0.0017(10) 0.0000(10) 0.0003(10)
C13 0.0335(14) 0.0447(15) 0.0350(14) -0.0042(11) 0.0012(11) -0.0056(11)
C14 0.0379(13) 0.0383(14) 0.0476(15) 0.0113(11) 0.0030(12) 0.0075(11)
C15 0.0466(14) 0.0358(14) 0.0457(15) -0.0088(12) 0.0141(12) -0.0060(12)
C16 0.0380(12) 0.0333(12) 0.0349(11) 0.0004(11) 0.0115(9) -0.0014(12)
C17 0.0295(12) 0.0397(14) 0.0360(13) 0.0074(11) 0.0016(10) 0.0020(11)
C18 0.0269(11) 0.0369(13) 0.0398(13) 0.0032(11) -0.0008(10) 0.0076(10)
C19 0.0423(15) 0.0494(16) 0.0411(14) -0.0097(12) 0.0044(12) -0.0154(13)
C20 0.0261(12) 0.0647(18) 0.0459(14) 0.0003(12) -0.0034(12) -0.0015(11)
C21 0.0490(15) 0.0282(12) 0.0481(14) 0.0029(12) 0.0157(13) 0.0065(11)
C22 0.0227(11) 0.0499(14) 0.0418(13) 0.0034(12) -0.0030(10) 0.0006(10)
C23 0.0409(14) 0.0482(16) 0.0498(15) 0.0156(12) 0.0040(12) 0.0099(11)
C24 0.0546(15) 0.0352(14) 0.0457(14) -0.0050(12) 0.0013(12) -0.0060(12)

loop_
_geom_bond_atom_site_label_1
_geom_bond_atom_site_label_2
_geom_bond_distance
_geom_bond_site_symmetry_2
_geom_bond_publ_flag
C1 C4 1.394(3) . ?
C1 C2 1.424(2) . ?
C1 C8 1.492(3) . ?
C2 C6 1.400(3) . ?
C2 C3 1.484(3) . ?
C3 C13 1.383(3) . ?
C3 C11 1.419(3) . ?
C4 C7 1.412(3) . ?
C4 C10 1.516(3) . ?
C5 C7 1.407(2) . ?
C5 C6 1.412(3) . ?
C5 C18 1.517(3) . ?
C6 C9 1.511(3) . ?
C7 C12 1.523(3) . ?
C8 C17 1.373(3) . ?
C8 C11 1.420(3) . ?
C9 C20 1.532(3) . ?
C10 C22 1.525(3) . ?
C11 C16 1.403(3) . ?
C12 C24 1.523(3) . ?
C13 C19 1.407(3) . ?
C14 C21 1.368(3) . ?
C14 C17 1.414(3) . ?
C15 C19 1.369(3) . ?
C15 C16 1.419(3) . ?
C16 C21 1.415(3) . ?
C18 C23 1.535(3) . ?

loop_
_cod_related_entry_id
_cod_related_entry_database
_cod_related_entry_code
1 ChemSpider 21153022
